data_7156689
loop_
_publ_author_name
'Freeman, Jared L.'
'Brimble, Margaret A.'
'Furkert, Daniel P.'

_publ_section_title
;
 Convenient access to 5-membered cyclic iminium ions: evidence for a
 stepwise [4 + 2] cycloaddition mechanism.
;
_journal_issue 10
_journal_name_full 'Organic &amp; biomolecular chemistry'
_journal_page_first 2705
_journal_page_last 2714
_journal_paper_doi 10.1039/c9ob00262f
_journal_volume 17
_journal_year 2019
_chemical_formula_sum 'C24 H26 N O6 S'
_chemical_formula_weight 456.52
_space_group_crystal_system monoclinic
_space_group_IT_number 14
_space_group_name_Hall '-P 2ybc'
_space_group_name_H-M_alt 'P 1 21/c 1'
_symmetry_space_group_name_Hall '-P 2ybc'
_symmetry_space_group_name_H-M 'P 1 21/c 1'
_atom_sites_solution_hydrogens mixed
_audit_creation_method SHELXL-2016/6
_audit_update_record
;
2018-11-22 deposited with the CCDC.
2019-02-08 downloaded from the CCDC.
;
_cell_angle_alpha 90
_cell_angle_beta 97.0730(10)
_cell_angle_gamma 90
_cell_formula_units_Z 4
_cell_length_a 11.1279(2)
_cell_length_b 6.76700(10)
_cell_length_c 29.5619(4)
_cell_measurement_reflns_used 13841
_cell_measurement_temperature 293(2)
_cell_measurement_theta_max 73.9660
_cell_measurement_theta_min 3.9940
_cell_volume 2209.14(6)
_computing_structure_refinement 'SHELXL-2016/6 (Sheldrick, 2016)'
_computing_structure_solution 'SHELXT 2014/5 (Sheldrick, 2014)'
_diffrn_ambient_temperature 293(2)
_diffrn_measured_fraction_theta_full 0.999
_diffrn_measured_fraction_theta_max 0.999
_diffrn_measurement_device_type 'XtaLAB Synergy, Dualflex, Pilatus 200K'
_diffrn_radiation_type CuK\a
_diffrn_radiation_wavelength 1.54184
_diffrn_reflns_av_R_equivalents 0.0355
_diffrn_reflns_av_unetI/netI 0.0255
_diffrn_reflns_Laue_measured_fraction_full 0.999
_diffrn_reflns_Laue_measured_fraction_max 0.999
_diffrn_reflns_limit_h_max 13
_diffrn_reflns_limit_h_min -13
_diffrn_reflns_limit_k_max 8
_diffrn_reflns_limit_k_min -7
_diffrn_reflns_limit_l_max 35
_diffrn_reflns_limit_l_min -30
_diffrn_reflns_number 22389
_diffrn_reflns_point_group_measured_fraction_full 0.999
_diffrn_reflns_point_group_measured_fraction_max 0.999
_diffrn_reflns_theta_full 67.684
_diffrn_reflns_theta_max 67.734
_diffrn_reflns_theta_min 6.034
_diffrn_source 'micro-focus sealed X-ray tube'
_exptl_absorpt_coefficient_mu 1.655
_exptl_absorpt_correction_T_max 1.00000
_exptl_absorpt_correction_T_min 0.96328
_exptl_absorpt_correction_type multi-scan
_exptl_crystal_colour white
_exptl_crystal_density_diffrn 1.373
_exptl_crystal_description needles
_exptl_crystal_F_000 964
_refine_diff_density_max 0.284
_refine_diff_density_min -0.358
_refine_diff_density_rms 0.045
_refine_ls_extinction_method none
_refine_ls_goodness_of_fit_ref 0.869
_refine_ls_hydrogen_treatment mixed
_refine_ls_matrix_type full
_refine_ls_number_parameters 298
_refine_ls_number_reflns 3991
_refine_ls_number_restraints 0
_refine_ls_restrained_S_all 0.869
_refine_ls_R_factor_all 0.0361
_refine_ls_R_factor_gt 0.0325
_refine_ls_shift/su_max 0.001
_refine_ls_shift/su_mean 0.000
_refine_ls_structure_factor_coef Fsqd
_refine_ls_weighting_details 'w=1/[\s^2^(Fo^2^)+(0.0533P)^2^+1.7260P] where P=(Fo^2^+2Fc^2^)/3'
_refine_ls_weighting_scheme calc
_refine_ls_wR_factor_gt 0.0850
_refine_ls_wR_factor_ref 0.0874
_reflns_Friedel_coverage 0.000
_reflns_number_gt 3615
_reflns_number_total 3991
_reflns_threshold_expression 'I > 2\s(I)'
_cod_data_source_file c9ob00262f2.cif
_cod_data_source_block shelx
_cod_depositor_comments 'Adding full bibliography for 7156689.cif.'
_cod_database_code 7156689
_shelx_shelxl_version_number 2016/6
_shelx_space_group_comment
;
The symmetry employed for this shelxl refinement is uniquely defined
by the following loop, which should always be used as a source of
symmetry information in preference to the above space-group names.
They are only intended as comments.
;
_publcif_funding_html
;
;

loop_
_space_group_symop_operation_xyz
'x, y, z'
'-x, y+1/2, -z+1/2'
'-x, -y, -z'
'x, -y-1/2, z-1/2'

loop_
_atom_site_label
_atom_site_type_symbol
_atom_site_fract_x
_atom_site_fract_y
_atom_site_fract_z
_atom_site_U_iso_or_equiv
_atom_site_adp_type
_atom_site_occupancy
_atom_site_site_symmetry_order
_atom_site_calc_flag
_atom_site_refinement_flags_posn
_atom_site_refinement_flags_adp
C1 C 0.63406(14) 0.5932(3) 0.41827(6) 0.0298(4) Uani 1 1 d . .
H1A H 0.633493 0.622999 0.386491 0.045 Uiso 1 1 calc R U
H1B H 0.641129 0.453010 0.422760 0.045 Uiso 1 1 calc R U
H1C H 0.701533 0.658122 0.435487 0.045 Uiso 1 1 calc R U
C2 C 0.51780(13) 0.6648(3) 0.43408(5) 0.0218(3) Uani 1 1 d . .
C3 C 0.49585(13) 0.8653(3) 0.43849(5) 0.0236(3) Uani 1 1 d . .
H3 H 0.551527 0.956001 0.429858 0.028 Uiso 1 1 calc R U
C4 C 0.39264(13) 0.9334(2) 0.45550(5) 0.0226(3) Uani 1 1 d . .
H4 H 0.379706 1.068356 0.458455 0.027 Uiso 1 1 calc R U
C5 C 0.30876(12) 0.7980(2) 0.46807(5) 0.0176(3) Uani 1 1 d . .
C6 C 0.32696(13) 0.5968(2) 0.46319(5) 0.0207(3) Uani 1 1 d . .
H6 H 0.270362 0.506355 0.471226 0.025 Uiso 1 1 calc R U
C7 C 0.43127(13) 0.5323(3) 0.44606(5) 0.0240(3) Uani 1 1 d . .
H7 H 0.443463 0.397469 0.442539 0.029 Uiso 1 1 calc R U
C8 C 0.08610(13) 1.1321(2) 0.42567(5) 0.0173(3) Uani 1 1 d . .
H8A H 0.168332 1.158070 0.419594 0.021 Uiso 1 1 calc R U
H8B H 0.058792 1.240234 0.443385 0.021 Uiso 1 1 calc R U
C9 C 0.01944(11) 0.7941(2) 0.41888(5) 0.0151(3) Uani 1 1 d . .
C10 C -0.02744(13) 0.6264(2) 0.43155(5) 0.0187(3) Uani 1 1 d . .
C11 C 0.00169(12) 1.1013(2) 0.38166(5) 0.0168(3) Uani 1 1 d . .
H11A H 0.026386 1.181883 0.357291 0.020 Uiso 1 1 calc R U
H11B H -0.081070 1.134355 0.385798 0.020 Uiso 1 1 calc R U
C12 C 0.01351(12) 0.8787(2) 0.37095(5) 0.0143(3) Uani 1 1 d . .
C13 C -0.09399(12) 0.7993(2) 0.33876(5) 0.0167(3) Uani 1 1 d . .
H13A H -0.168455 0.827822 0.351441 0.020 Uiso 1 1 calc R U
H13B H -0.086834 0.656937 0.336364 0.020 Uiso 1 1 calc R U
C14 C -0.10046(12) 0.8910(2) 0.29100(5) 0.0195(3) Uani 1 1 d . .
H14A H -0.161783 0.822093 0.270755 0.023 Uiso 1 1 calc R U
H14B H -0.125569 1.027864 0.292582 0.023 Uiso 1 1 calc R U
C15 C 0.01783(12) 0.8832(2) 0.27101(5) 0.0163(3) Uani 1 1 d . .
C16 C 0.13022(12) 0.9310(2) 0.30289(4) 0.0157(3) Uani 1 1 d . .
H16A H 0.136522 1.073338 0.306160 0.019 Uiso 1 1 calc R U
H16B H 0.200246 0.885809 0.289240 0.019 Uiso 1 1 calc R U
C17 C 0.13401(12) 0.8384(2) 0.35050(4) 0.0141(3) Uani 1 1 d . .
H17 H 0.200065 0.901101 0.370428 0.017 Uiso 1 1 calc R U
C18 C 0.16016(12) 0.6184(2) 0.34913(5) 0.0155(3) Uani 1 1 d . .
H18A H 0.161354 0.561312 0.379276 0.019 Uiso 1 1 calc R U
H18B H 0.098246 0.552057 0.328622 0.019 Uiso 1 1 calc R U
C19 C 0.32551(12) 0.4143(2) 0.33805(4) 0.0160(3) Uani 1 1 d . .
C20 C 0.44741(12) 0.4004(2) 0.32210(5) 0.0172(3) Uani 1 1 d . .
C21 C 0.49632(13) 0.5531(3) 0.29891(5) 0.0233(3) Uani 1 1 d . .
H21 H 0.451847 0.667576 0.291687 0.028 Uiso 1 1 calc R U
C22 C 0.61230(14) 0.5336(3) 0.28655(5) 0.0286(4) Uani 1 1 d . .
H22 H 0.645031 0.634512 0.270564 0.034 Uiso 1 1 calc R U
C23 C 0.67926(13) 0.3644(3) 0.29794(5) 0.0282(4) Uani 1 1 d . .
H23 H 0.757757 0.353741 0.290448 0.034 Uiso 1 1 calc R U
C24 C 0.62959(14) 0.2113(3) 0.32044(5) 0.0290(4) Uani 1 1 d . .
H24 H 0.674337 0.097114 0.327681 0.035 Uiso 1 1 calc R U
C25 C 0.51310(13) 0.2278(3) 0.33223(5) 0.0234(3) Uani 1 1 d . .
H25 H 0.479105 0.123857 0.346852 0.028 Uiso 1 1 calc R U
N N 0.07733(10) 0.93981(18) 0.44930(4) 0.0160(3) Uani 1 1 d . .
O1 O 0.21350(9) 1.07278(17) 0.51317(4) 0.0253(3) Uani 1 1 d . .
O2 O 0.13735(9) 0.72942(18) 0.51752(3) 0.0243(2) Uani 1 1 d . .
O3 O 0.02155(9) 0.85188(16) 0.23066(3) 0.0209(2) Uani 1 1 d . .
O4 O 0.27817(8) 0.59594(15) 0.33305(3) 0.0171(2) Uani 1 1 d . .
O5 O 0.27579(9) 0.27690(16) 0.35411(4) 0.0216(2) Uani 1 1 d . .
S S 0.18091(3) 0.88721(5) 0.49187(2) 0.01766(11) Uani 1 1 d . .
H10B H -0.0258(15) 0.593(3) 0.4626(6) 0.022(4) Uiso 1 1 d . .
H10A H -0.0673(16) 0.542(3) 0.4080(6) 0.025(4) Uiso 1 1 d . .

loop_
_atom_site_aniso_label
_atom_site_aniso_U_11
_atom_site_aniso_U_22
_atom_site_aniso_U_33
_atom_site_aniso_U_23
_atom_site_aniso_U_13
_atom_site_aniso_U_12
C1 0.0188(7) 0.0437(11) 0.0268(8) -0.0115(7) 0.0022(6) 0.0027(7)
C2 0.0171(7) 0.0329(9) 0.0145(7) -0.0049(6) -0.0013(5) 0.0015(6)
C3 0.0181(7) 0.0301(9) 0.0230(7) 0.0039(7) 0.0038(6) -0.0033(6)
C4 0.0202(7) 0.0210(8) 0.0269(8) 0.0019(6) 0.0035(6) 0.0001(6)
C5 0.0156(6) 0.0222(8) 0.0146(6) 0.0010(6) 0.0004(5) 0.0011(6)
C6 0.0185(7) 0.0211(8) 0.0222(7) 0.0010(6) 0.0007(6) -0.0013(6)
C7 0.0219(7) 0.0218(8) 0.0274(8) -0.0056(7) -0.0006(6) 0.0023(6)
C8 0.0196(7) 0.0137(7) 0.0196(7) -0.0005(6) 0.0060(5) -0.0001(6)
C9 0.0116(6) 0.0169(7) 0.0173(6) -0.0012(6) 0.0036(5) 0.0032(5)
C10 0.0193(7) 0.0180(8) 0.0196(7) 0.0018(6) 0.0054(6) 0.0007(6)
C11 0.0177(7) 0.0140(7) 0.0196(7) 0.0019(6) 0.0056(5) 0.0027(5)
C12 0.0130(6) 0.0146(7) 0.0159(6) 0.0010(5) 0.0042(5) 0.0009(5)
C13 0.0121(6) 0.0179(7) 0.0204(7) 0.0005(6) 0.0032(5) 0.0002(5)
C14 0.0137(6) 0.0241(8) 0.0201(7) 0.0019(6) -0.0008(5) -0.0003(6)
C15 0.0188(7) 0.0122(7) 0.0177(7) 0.0024(5) 0.0015(5) 0.0011(5)
C16 0.0144(6) 0.0173(7) 0.0160(6) 0.0008(6) 0.0036(5) -0.0009(5)
C17 0.0118(6) 0.0162(7) 0.0147(6) -0.0006(5) 0.0026(5) -0.0002(5)
C18 0.0115(6) 0.0171(7) 0.0187(7) 0.0001(5) 0.0056(5) 0.0001(5)
C19 0.0156(7) 0.0177(7) 0.0143(6) -0.0028(5) 0.0001(5) 0.0007(6)
C20 0.0150(6) 0.0219(8) 0.0148(6) -0.0032(6) 0.0022(5) 0.0015(6)
C21 0.0185(7) 0.0289(9) 0.0227(7) 0.0033(7) 0.0034(6) 0.0025(6)
C22 0.0209(7) 0.0414(10) 0.0248(8) 0.0067(7) 0.0085(6) -0.0015(7)
C23 0.0162(7) 0.0472(11) 0.0223(7) -0.0035(7) 0.0064(6) 0.0052(7)
C24 0.0234(8) 0.0345(10) 0.0300(8) -0.0016(7) 0.0062(6) 0.0126(7)
C25 0.0219(7) 0.0249(8) 0.0241(7) 0.0001(6) 0.0054(6) 0.0046(6)
N 0.0161(5) 0.0151(6) 0.0171(6) 0.0004(5) 0.0030(4) 0.0004(5)
O1 0.0235(5) 0.0286(6) 0.0236(5) -0.0098(5) 0.0016(4) 0.0011(5)
O2 0.0217(5) 0.0333(7) 0.0189(5) 0.0077(5) 0.0057(4) 0.0012(5)
O3 0.0237(5) 0.0231(6) 0.0156(5) 0.0000(4) 0.0012(4) 0.0002(4)
O4 0.0134(5) 0.0176(5) 0.0214(5) 0.0012(4) 0.0064(4) 0.0019(4)
O5 0.0188(5) 0.0170(5) 0.0302(5) -0.0008(5) 0.0076(4) -0.0015(4)
S 0.01660(18) 0.0220(2) 0.01471(18) -0.00044(13) 0.00312(13) 0.00077(13)

loop_
_atom_type_symbol
_atom_type_description
_atom_type_scat_dispersion_real
_atom_type_scat_dispersion_imag
_atom_type_scat_source
C C 0.0181 0.0091 'International Tables Vol C Tables 4.2.6.8 and 6.1.1.4'
H H 0.0000 0.0000 'International Tables Vol C Tables 4.2.6.8 and 6.1.1.4'
N N 0.0311 0.0180 'International Tables Vol C Tables 4.2.6.8 and 6.1.1.4'
O O 0.0492 0.0322 'International Tables Vol C Tables 4.2.6.8 and 6.1.1.4'
S S 0.3331 0.5567 'International Tables Vol C Tables 4.2.6.8 and 6.1.1.4'

loop_
_geom_angle_atom_site_label_1
_geom_angle_atom_site_label_2
_geom_angle_atom_site_label_3
_geom_angle
C2 C1 H1A 109.5
C2 C1 H1B 109.5
H1A C1 H1B 109.5
C2 C1 H1C 109.5
H1A C1 H1C 109.5
H1B C1 H1C 109.5
C3 C2 C7 118.06(14)
C3 C2 C1 120.71(15)
C7 C2 C1 121.19(16)
C4 C3 C2 121.48(15)
C4 C3 H3 119.3
C2 C3 H3 119.3
C3 C4 C5 119.35(15)
C3 C4 H4 120.3
C5 C4 H4 120.3
C6 C5 C4 120.51(14)
C6 C5 S 120.76(11)
C4 C5 S 118.71(12)
C5 C6 C7 119.01(14)
C5 C6 H6 120.5
C7 C6 H6 120.5
C6 C7 C2 121.57(15)
C6 C7 H7 119.2
C2 C7 H7 119.2
N C8 C11 102.26(11)
N C8 H8A 111.3
C11 C8 H8A 111.3
N C8 H8B 111.3
C11 C8 H8B 111.3
H8A C8 H8B 109.2
C10 C9 N 125.12(13)
C10 C9 C12 127.82(13)
N C9 C12 106.85(12)
C9 C10 H10B 121.3(11)
C9 C10 H10A 117.9(11)
H10B C10 H10A 120.8(15)
C8 C11 C12 104.44(11)
C8 C11 H11A 110.9
C12 C11 H11A 110.9
C8 C11 H11B 110.9
C12 C11 H11B 110.9
H11A C11 H11B 108.9
C9 C12 C13 112.79(11)
C9 C12 C11 99.83(11)
C13 C12 C11 112.90(12)
C9 C12 C17 110.72(11)
C13 C12 C17 109.91(11)
C11 C12 C17 110.35(11)
C12 C13 C14 111.97(11)
C12 C13 H13A 109.2
C14 C13 H13A 109.2
C12 C13 H13B 109.2
C14 C13 H13B 109.2
H13A C13 H13B 107.9
C15 C14 C13 113.67(11)
C15 C14 H14A 108.8
C13 C14 H14A 108.8
C15 C14 H14B 108.8
C13 C14 H14B 108.8
H14A C14 H14B 107.7
O3 C15 C16 121.66(12)
O3 C15 C14 121.78(13)
C16 C15 C14 116.41(12)
C15 C16 C17 114.39(11)
C15 C16 H16A 108.7
C17 C16 H16A 108.7
C15 C16 H16B 108.7
C17 C16 H16B 108.7
H16A C16 H16B 107.6
C18 C17 C16 111.02(11)
C18 C17 C12 110.99(11)
C16 C17 C12 110.83(11)
C18 C17 H17 108.0
C16 C17 H17 108.0
C12 C17 H17 108.0
O4 C18 C17 107.11(11)
O4 C18 H18A 110.3
C17 C18 H18A 110.3
O4 C18 H18B 110.3
C17 C18 H18B 110.3
H18A C18 H18B 108.5
O5 C19 O4 123.85(12)
O5 C19 C20 123.57(13)
O4 C19 C20 112.57(12)
C21 C20 C25 120.26(13)
C21 C20 C19 122.40(13)
C25 C20 C19 117.32(13)
C20 C21 C22 119.50(15)
C20 C21 H21 120.2
C22 C21 H21 120.2
C23 C22 C21 120.25(16)
C23 C22 H22 119.9
C21 C22 H22 119.9
C24 C23 C22 120.09(14)
C24 C23 H23 120.0
C22 C23 H23 120.0
C23 C24 C25 120.12(16)
C23 C24 H24 119.9
C25 C24 H24 119.9
C24 C25 C20 119.73(15)
C24 C25 H25 120.1
C20 C25 H25 120.1
C9 N C8 110.98(11)
C9 N S 123.52(10)
C8 N S 118.10(9)
C19 O4 C18 114.69(11)
O2 S O1 120.44(7)
O2 S N 108.51(6)
O1 S N 105.28(6)
O2 S C5 107.34(7)
O1 S C5 107.56(7)
N S C5 107.03(6)

loop_
_geom_bond_atom_site_label_1
_geom_bond_atom_site_label_2
_geom_bond_distance
C1 C2 1.509(2)
C1 H1A 0.9600
C1 H1B 0.9600
C1 H1C 0.9600
C2 C3 1.387(2)
C2 C7 1.393(2)
C3 C4 1.388(2)
C3 H3 0.9300
C4 C5 1.391(2)
C4 H4 0.9300
C5 C6 1.387(2)
C5 S 1.7692(14)
C6 C7 1.392(2)
C6 H6 0.9300
C7 H7 0.9300
C8 N 1.4861(18)
C8 C11 1.5222(19)
C8 H8A 0.9700
C8 H8B 0.9700
C9 C10 1.322(2)
C9 N 1.4329(18)
C9 C12 1.5222(18)
C10 H10B 0.942(18)
C10 H10A 0.966(19)
C11 C12 1.5478(19)
C11 H11A 0.9700
C11 H11B 0.9700
C12 C13 1.5313(19)
C12 C17 1.5612(17)
C13 C14 1.5358(19)
C13 H13A 0.9700
C13 H13B 0.9700
C14 C15 1.5088(19)
C14 H14A 0.9700
C14 H14B 0.9700
C15 O3 1.2173(17)
C15 C16 1.5055(19)
C16 C17 1.5363(18)
C16 H16A 0.9700
C16 H16B 0.9700
C17 C18 1.519(2)
C17 H17 0.9800
C18 O4 1.4584(15)
C18 H18A 0.9700
C18 H18B 0.9700
C19 O5 1.2086(18)
C19 O4 1.3382(17)
C19 C20 1.4930(18)
C20 C21 1.388(2)
C20 C25 1.391(2)
C21 C22 1.390(2)
C21 H21 0.9300
C22 C23 1.385(2)
C22 H22 0.9300
C23 C24 1.382(3)
C23 H23 0.9300
C24 C25 1.388(2)
C24 H24 0.9300
C25 H25 0.9300
N S 1.6375(12)
O1 S 1.4312(12)
O2 S 1.4284(11)

loop_
_geom_torsion_atom_site_label_1
_geom_torsion_atom_site_label_2
_geom_torsion_atom_site_label_3
_geom_torsion_atom_site_label_4
_geom_torsion
C7 C2 C3 C4 1.8(2)
C1 C2 C3 C4 -176.21(14)
C2 C3 C4 C5 -0.5(2)
C3 C4 C5 C6 -0.8(2)
C3 C4 C5 S 177.41(11)
C4 C5 C6 C7 0.8(2)
S C5 C6 C7 -177.35(11)
C5 C6 C7 C2 0.5(2)
C3 C2 C7 C6 -1.7(2)
C1 C2 C7 C6 176.24(14)
N C8 C11 C12 -32.66(13)
C10 C9 C12 C13 23.46(19)
N C9 C12 C13 -151.53(11)
C10 C9 C12 C11 143.54(14)
N C9 C12 C11 -31.46(13)
C10 C9 C12 C17 -100.18(16)
N C9 C12 C17 84.83(13)
C8 C11 C12 C9 39.35(12)
C8 C11 C12 C13 159.35(11)
C8 C11 C12 C17 -77.22(13)
C9 C12 C13 C14 178.33(11)
C11 C12 C13 C14 66.09(15)
C17 C12 C13 C14 -57.59(15)
C12 C13 C14 C15 49.93(17)
C13 C14 C15 O3 142.26(14)
C13 C14 C15 C16 -42.10(18)
O3 C15 C16 C17 -141.86(14)
C14 C15 C16 C17 42.49(18)
C15 C16 C17 C18 74.43(15)
C15 C16 C17 C12 -49.40(16)
C9 C12 C17 C18 58.43(15)
C13 C12 C17 C18 -66.84(14)
C11 C12 C17 C18 168.00(11)
C9 C12 C17 C16 -177.72(11)
C13 C12 C17 C16 57.00(15)
C11 C12 C17 C16 -68.15(14)
C16 C17 C18 O4 60.65(14)
C12 C17 C18 O4 -175.62(10)
O5 C19 C20 C21 172.16(14)
O4 C19 C20 C21 -8.50(19)
O5 C19 C20 C25 -9.2(2)
O4 C19 C20 C25 170.12(12)
C25 C20 C21 C22 -1.1(2)
C19 C20 C21 C22 177.51(14)
C20 C21 C22 C23 -1.0(2)
C21 C22 C23 C24 2.0(2)
C22 C23 C24 C25 -0.9(2)
C23 C24 C25 C20 -1.2(2)
C21 C20 C25 C24 2.2(2)
C19 C20 C25 C24 -176.45(13)
C10 C9 N C8 -162.88(13)
C12 C9 N C8 12.28(14)
C10 C9 N S 47.92(18)
C12 C9 N S -136.92(10)
C11 C8 N C9 12.96(14)
C11 C8 N S 164.02(9)
O5 C19 O4 C18 0.67(19)
C20 C19 O4 C18 -178.66(11)
C17 C18 O4 C19 167.80(11)
C9 N S O2 -49.59(12)
C8 N S O2 163.22(10)
C9 N S O1 -179.79(10)
C8 N S O1 33.03(11)
C9 N S C5 65.96(12)
C8 N S C5 -81.23(11)
C6 C5 S O2 20.63(14)
C4 C5 S O2 -157.58(11)
C6 C5 S O1 151.59(12)
C4 C5 S O1 -26.62(13)
C6 C5 S N -95.70(13)
C4 C5 S N 86.09(12)
